data_4127301
loop_
_publ_author_name
'Brewster, 2nd, James T'
'Mangel, Daniel N.'
'Gaunt, Andrew J.'
'Saunders, Douglas P.'
'Zafar, Hadiqa'
'Lynch, Vincent M.'
'Boreen, Michael A.'
'Garner, Mary E.'
'Goodwin, Conrad A. P.'
'Settineri, Nicholas S.'
'Arnold, John'
'Sessler, Jonathan L.'

_publ_section_title
;
 In-Plane Thorium(IV), Uranium(IV), and Neptunium(IV) Expanded Porphyrin
 Complexes.
;
_journal_name_full 'Journal of the American Chemical Society'
_journal_paper_doi 10.1021/jacs.9b09123
_journal_year 2019
_chemical_formula_moiety 'C56 H56 N6, Th 2+, 2 Cl 1-, 2 C4 H8 O'
_chemical_formula_sum 'C64 H72 Cl2 N6 O2 Th'
_chemical_formula_weight 1260.21
_space_group_crystal_system triclinic
_space_group_IT_number 2
_space_group_name_Hall '-P 1'
_space_group_name_H-M_alt 'P -1'
_symmetry_space_group_name_Hall '-P 1'
_symmetry_space_group_name_H-M 'P -1'
_atom_sites_solution_hydrogens geom
_audit_creation_method SHELXL-2016/6
_cell_angle_alpha 106.776(2)
_cell_angle_beta 95.603(2)
_cell_angle_gamma 105.556(2)
_cell_formula_units_Z 2
_cell_length_a 13.6652(3)
_cell_length_b 13.9046(4)
_cell_length_c 18.5599(4)
_cell_measurement_reflns_used 19623
_cell_measurement_temperature 100(2)
_cell_measurement_theta_max 70.2
_cell_measurement_theta_min 3.38
_cell_volume 3193.67(15)
_computing_cell_refinement 'CrysAlisPro V 1.171.40_64.37a, Rigaku Oxford Diffraction'
_computing_data_collection 'CrysAlisPro V 1.171.40_64.37a, Rigaku Oxford Diffraction'
_computing_data_reduction 'CrysAlisPro V 1.171.40_64.37a, Rigaku Oxford Diffraction'
_computing_molecular_graphics 'XP SHELXTL/PC, Siemens Analytical'
_computing_publication_material 'Shelxl-2016/6, Sheldrick, G. M.'
_computing_structure_refinement 'Shelxl-2016/6, Sheldrick, G. M.'
_computing_structure_solution
;

Sheldrick, G. M. (2015). Acta Cryst. A71, 3-8. SHELXT.  An Integrated Space Group 
and Crystal Structure Determination Program.  

;
_diffrn_ambient_temperature 100(2)
_diffrn_measured_fraction_theta_full 0.999
_diffrn_measured_fraction_theta_max 0.990
_diffrn_measurement_device_type 'Agilent SuperNova with an Atlas S2 CCD'
_diffrn_measurement_method \w-scans
_diffrn_radiation_type CuK\a
_diffrn_radiation_wavelength 1.54184
_diffrn_reflns_av_R_equivalents 0.0633
_diffrn_reflns_av_unetI/netI 0.0562
_diffrn_reflns_Laue_measured_fraction_full 0.999
_diffrn_reflns_Laue_measured_fraction_max 0.990
_diffrn_reflns_limit_h_max 16
_diffrn_reflns_limit_h_min -15
_diffrn_reflns_limit_k_max 12
_diffrn_reflns_limit_k_min -16
_diffrn_reflns_limit_l_max 22
_diffrn_reflns_limit_l_min -22
_diffrn_reflns_number 36500
_diffrn_reflns_point_group_measured_fraction_full 0.999
_diffrn_reflns_point_group_measured_fraction_max 0.990
_diffrn_reflns_theta_full 67.684
_diffrn_reflns_theta_max 70.561
_diffrn_reflns_theta_min 2.533
_diffrn_source 'sealed micro-focus tube'
_exptl_absorpt_coefficient_mu 8.638
_exptl_absorpt_correction_T_max 1.00
_exptl_absorpt_correction_T_min 0.182
_exptl_absorpt_correction_type 'gaussian and multi-scan'
_exptl_absorpt_process_details
;
CrysAlisPro 1.171.40.37a (Rigaku Oxford Diffraction, 2019)
Numerical absorption correction based on gaussian integration over
            a multifaceted crystal model
Empirical absorption correction using spherical harmonics,
 implemented in SCALE3 ABSPACK scaling algorithm.
;
_exptl_crystal_colour brown
_exptl_crystal_density_diffrn 1.310
_exptl_crystal_description plate
_exptl_crystal_F_000 1276
_exptl_crystal_size_max 0.270
_exptl_crystal_size_mid 0.110
_exptl_crystal_size_min 0.031
_refine_diff_density_max 2.946
_refine_diff_density_min -1.751
_refine_diff_density_rms 0.155
_refine_ls_extinction_method none
_refine_ls_goodness_of_fit_ref 1.028
_refine_ls_hydrogen_treatment constr
_refine_ls_matrix_type full
_refine_ls_number_parameters 722
_refine_ls_number_reflns 12105
_refine_ls_number_restraints 576
_refine_ls_restrained_S_all 1.016
_refine_ls_R_factor_all 0.0517
_refine_ls_R_factor_gt 0.0467
_refine_ls_shift/su_max 0.001
_refine_ls_shift/su_mean 0.000
_refine_ls_structure_factor_coef Fsqd
_refine_ls_weighting_details 'w=1/[\s^2^(Fo^2^)+(0.0892P)^2^+1.5676P] where P=(Fo^2^+2Fc^2^)/3'
_refine_ls_weighting_scheme calc
_refine_ls_wR_factor_gt 0.1217
_refine_ls_wR_factor_ref 0.1272
_reflns_Friedel_coverage 0.000
_reflns_number_gt 10948
_reflns_number_total 12105
_reflns_threshold_expression 'I > 2\s(I)'
_cod_data_source_file ja9b09123_si_004.cif
_cod_data_source_block shelx
_cod_original_cell_volume 3193.67(14)
_cod_database_code 4127301
_shelx_shelxl_version_number 2016/6
_shelx_space_group_comment
;
The symmetry employed for this shelxl refinement is uniquely defined
by the following loop, which should always be used as a source of
symmetry information in preference to the above space-group names.
They are only intended as comments.
;
_shelx_estimated_absorpt_t_min 0.204
_shelx_estimated_absorpt_t_max 0.776

loop_
_space_group_symop_operation_xyz
'x, y, z'
'-x, -y, -z'

loop_
_atom_site_label
_atom_site_type_symbol
_atom_site_fract_x
_atom_site_fract_y
_atom_site_fract_z
_atom_site_U_iso_or_equiv
_atom_site_adp_type
_atom_site_occupancy
_atom_site_site_symmetry_order
_atom_site_calc_flag
_atom_site_refinement_flags_posn
_atom_site_refinement_flags_adp
_atom_site_refinement_flags_occupancy
_atom_site_disorder_assembly
_atom_site_disorder_group
Th1 Th 0.21580(2) 0.54306(2) 0.33158(2) 0.02051(8) Uani 1 1 d . U . . .
Cl1 Cl 0.22885(9) 0.41491(9) 0.41475(7) 0.0236(2) Uani 1 1 d . U . . .
Cl2 Cl 0.09129(12) 0.60258(12) 0.23921(9) 0.0404(3) Uani 1 1 d . U . . .
O1 O 0.3266(4) 0.6952(4) 0.2905(3) 0.0389(10) Uani 1 1 d . U . . .
C57 C 0.311(2) 0.7965(15) 0.3220(8) 0.048(3) Uani 0.59 1 d D U P A 1
H57A H 0.370034 0.845121 0.362768 0.058 Uiso 0.59 1 calc R U P A 1
H57B H 0.247137 0.788071 0.344366 0.058 Uiso 0.59 1 calc R U P A 1
C58 C 0.2996(10) 0.8412(9) 0.2556(7) 0.044(2) Uani 0.59 1 d D U P A 1
H58A H 0.227198 0.815386 0.227460 0.053 Uiso 0.59 1 calc R U P A 1
H58B H 0.323438 0.919444 0.274257 0.053 Uiso 0.59 1 calc R U P A 1
C59 C 0.3697(10) 0.7974(10) 0.2066(7) 0.048(2) Uani 0.59 1 d D U P A 1
H59A H 0.443625 0.829330 0.231341 0.058 Uiso 0.59 1 calc R U P A 1
H59B H 0.359612 0.803872 0.154822 0.058 Uiso 0.59 1 calc R U P A 1
C60 C 0.3220(12) 0.6752(9) 0.2056(9) 0.047(3) Uani 0.59 1 d D U P A 1
H60A H 0.250135 0.641762 0.176308 0.057 Uiso 0.59 1 calc R U P A 1
H60B H 0.365419 0.631193 0.184717 0.057 Uiso 0.59 1 calc R U P A 1
C57A C 0.326(3) 0.801(2) 0.3230(11) 0.048(4) Uani 0.41 1 d D U P A 2
H57C H 0.376412 0.837341 0.371721 0.058 Uiso 0.41 1 calc R U P A 2
H57D H 0.256172 0.802143 0.333170 0.058 Uiso 0.41 1 calc R U P A 2
C58A C 0.3551(16) 0.8559(12) 0.2633(9) 0.049(3) Uani 0.41 1 d D U P A 2
H58C H 0.325824 0.914871 0.268150 0.059 Uiso 0.41 1 calc R U P A 2
H58D H 0.431064 0.883076 0.268458 0.059 Uiso 0.41 1 calc R U P A 2
C59A C 0.3065(14) 0.7673(12) 0.1883(8) 0.046(3) Uani 0.41 1 d D U P A 2
H59C H 0.330833 0.784179 0.143589 0.055 Uiso 0.41 1 calc R U P A 2
H59D H 0.229966 0.742931 0.179415 0.055 Uiso 0.41 1 calc R U P A 2
C60A C 0.3586(16) 0.6855(13) 0.2145(12) 0.044(3) Uani 0.41 1 d D U P A 2
H60C H 0.329450 0.612352 0.178234 0.053 Uiso 0.41 1 calc R U P A 2
H60D H 0.434825 0.708762 0.219671 0.053 Uiso 0.41 1 calc R U P A 2
N1 N 0.2871(3) 0.4443(4) 0.2173(3) 0.0271(10) Uani 1 1 d . U . . .
N2 N 0.4158(3) 0.5479(3) 0.3527(2) 0.0219(8) Uani 1 1 d . U . . .
N3 N 0.3526(3) 0.6843(3) 0.4539(2) 0.0198(8) Uani 1 1 d . U . . .
N4 N 0.1423(3) 0.6656(4) 0.4330(3) 0.0237(9) Uani 1 1 d . U . . .
N5 N 0.0262(3) 0.4659(3) 0.3562(2) 0.0227(8) Uani 1 1 d . U . . .
N6 N 0.0881(3) 0.3648(4) 0.2362(3) 0.0254(9) Uani 1 1 d . U . . .
C1 C 0.2448(5) 0.4099(5) 0.1380(3) 0.0306(12) Uani 1 1 d . U . . .
C2 C 0.3257(5) 0.4291(5) 0.0953(3) 0.0373(14) Uani 1 1 d . U . . .
C3 C 0.4184(5) 0.4605(5) 0.1472(3) 0.0367(13) Uani 1 1 d . U . . .
C4 C 0.3900(4) 0.4673(5) 0.2205(3) 0.0275(11) Uani 1 1 d . U . . .
C5 C 0.4549(4) 0.4976(4) 0.2950(3) 0.0258(10) Uani 1 1 d . U . . .
C6 C 0.5465(4) 0.4735(5) 0.3062(4) 0.0334(12) Uani 1 1 d . U . . .
H6 H 0.572230 0.437938 0.264126 0.040 Uiso 1 1 calc R U . . .
C7 C 0.5988(4) 0.5028(5) 0.3804(3) 0.0298(11) Uani 1 1 d . U . . .
H7 H 0.659009 0.483538 0.390576 0.036 Uiso 1 1 calc R U . . .
C8 C 0.5627(4) 0.5607(4) 0.4398(3) 0.0236(10) Uani 1 1 d . U . . .
H8 H 0.599437 0.583715 0.491016 0.028 Uiso 1 1 calc R U . . .
C9 C 0.4712(4) 0.5853(4) 0.4239(3) 0.0204(9) Uani 1 1 d . U . . .
C10 C 0.4371(4) 0.6608(4) 0.4793(3) 0.0206(9) Uani 1 1 d . U . . .
C11 C 0.4896(4) 0.7310(4) 0.5527(3) 0.0215(10) Uani 1 1 d . U . . .
C12 C 0.4389(4) 0.8066(4) 0.5719(3) 0.0237(10) Uani 1 1 d . U . . .
C13 C 0.3531(4) 0.7760(4) 0.5097(3) 0.0218(10) Uani 1 1 d . U . . .
C14 C 0.2780(4) 0.8282(4) 0.5039(3) 0.0259(11) Uani 1 1 d . U . . .
C15 C 0.1785(4) 0.7774(4) 0.4629(3) 0.0269(11) Uani 1 1 d . U . . .
C16 C 0.0898(5) 0.8163(5) 0.4622(4) 0.0354(13) Uani 1 1 d . U . . .
C17 C 0.0039(5) 0.7312(5) 0.4424(4) 0.0345(13) Uani 1 1 d . U . . .
C18 C 0.0393(4) 0.6402(5) 0.4256(3) 0.0264(11) Uani 1 1 d . U . . .
C19 C -0.0178(4) 0.5284(4) 0.4028(3) 0.0244(10) Uani 1 1 d . U . . .
C20 C -0.1072(4) 0.4887(5) 0.4289(3) 0.0286(11) Uani 1 1 d . U . . .
H20 H -0.137818 0.534942 0.460137 0.034 Uiso 1 1 calc R U . . .
C21 C -0.1503(4) 0.3800(5) 0.4082(3) 0.0292(11) Uani 1 1 d . U . . .
H21 H -0.208262 0.350019 0.427860 0.035 Uiso 1 1 calc R U . . .
C22 C -0.1070(4) 0.3164(4) 0.3581(3) 0.0245(10) Uani 1 1 d . U . . .
H22 H -0.135668 0.241766 0.342953 0.029 Uiso 1 1 calc R U . . .
C23 C -0.0209(4) 0.3611(4) 0.3296(3) 0.0246(10) Uani 1 1 d . U . . .
C24 C 0.0155(4) 0.3063(4) 0.2636(3) 0.0256(10) Uani 1 1 d . U . . .
C25 C -0.0336(4) 0.2014(4) 0.2103(3) 0.0271(11) Uani 1 1 d . U . . .
C26 C 0.0058(4) 0.2014(5) 0.1438(3) 0.0288(11) Uani 1 1 d . U . . .
C27 C 0.0811(4) 0.3041(5) 0.1608(3) 0.0264(11) Uani 1 1 d . U . . .
C28 C 0.1436(4) 0.3407(5) 0.1120(3) 0.0283(11) Uani 1 1 d . U . . .
C29 C 0.3183(6) 0.4336(7) 0.0155(4) 0.0497(18) Uani 1 1 d . U . . .
H29A H 0.383522 0.429217 -0.002124 0.060 Uiso 1 1 calc R U . . .
H29B H 0.261594 0.371330 -0.018760 0.060 Uiso 1 1 calc R U . . .
C30 C 0.2990(8) 0.5308(9) 0.0084(5) 0.071(3) Uani 1 1 d . U . . .
H30A H 0.298837 0.530634 -0.044424 0.107 Uiso 1 1 calc R U . . .
H30B H 0.353576 0.592975 0.043292 0.107 Uiso 1 1 calc R U . . .
H30C H 0.231737 0.532882 0.021705 0.107 Uiso 1 1 calc R U . . .
C31 C 0.5265(5) 0.4839(6) 0.1303(4) 0.0427(15) Uani 1 1 d . U . . .
H31A H 0.521933 0.465488 0.074139 0.051 Uiso 1 1 calc R U . . .
H31B H 0.561248 0.438466 0.147728 0.051 Uiso 1 1 calc R U . . .
C32 C 0.5929(5) 0.6001(6) 0.1689(4) 0.0429(15) Uani 1 1 d . U . . .
H32A H 0.659032 0.611767 0.151267 0.064 Uiso 1 1 calc R U . . .
H32B H 0.605523 0.616459 0.224619 0.064 Uiso 1 1 calc R U . . .
H32C H 0.556338 0.646056 0.155308 0.064 Uiso 1 1 calc R U . . .
C33 C 0.5863(4) 0.7350(5) 0.6025(3) 0.0278(11) Uani 1 1 d . U . . .
H33A H 0.589194 0.662177 0.593468 0.033 Uiso 1 1 calc R U . . .
H33B H 0.582464 0.764919 0.657057 0.033 Uiso 1 1 calc R U . . .
C34 C 0.6851(4) 0.8015(4) 0.5864(4) 0.0340(13) Uani 1 1 d . U . . .
H34A H 0.691257 0.769963 0.533232 0.051 Uiso 1 1 calc R U . . .
H34B H 0.745104 0.803691 0.621119 0.051 Uiso 1 1 calc R U . . .
H34C H 0.682245 0.873477 0.594632 0.051 Uiso 1 1 calc R U . . .
C35 C 0.4667(5) 0.8928(5) 0.6487(3) 0.0315(12) Uani 1 1 d . U . . .
H35A H 0.451922 0.955974 0.642108 0.038 Uiso 1 1 calc R U . . .
H35B H 0.541798 0.912653 0.668566 0.038 Uiso 1 1 calc R U . . .
C36 C 0.4067(5) 0.8586(6) 0.7070(4) 0.0412(14) Uani 1 1 d . U . . .
H36A H 0.333454 0.850506 0.691912 0.062 Uiso 1 1 calc R U . . .
H36B H 0.434304 0.912377 0.757754 0.062 Uiso 1 1 calc R U . . .
H36C H 0.413935 0.791079 0.708853 0.062 Uiso 1 1 calc R U . . .
C37 C 0.3082(4) 0.9430(4) 0.5498(3) 0.0270(11) Uani 1 1 d . U . . .
C38 C 0.3808(5) 1.0157(4) 0.5294(4) 0.0322(12) Uani 1 1 d . U . . .
H38 H 0.408389 0.992539 0.484763 0.039 Uiso 1 1 calc R U . . .
C39 C 0.4138(5) 1.1212(5) 0.5726(4) 0.0361(13) Uani 1 1 d . U . . .
H39 H 0.464142 1.169808 0.557654 0.043 Uiso 1 1 calc R U . . .
C40 C 0.3743(5) 1.1572(5) 0.6378(4) 0.0385(14) Uani 1 1 d . U . . .
H40 H 0.397372 1.230118 0.667535 0.046 Uiso 1 1 calc R U . . .
C41 C 0.3011(5) 1.0857(5) 0.6590(4) 0.0372(13) Uani 1 1 d . U . . .
H41 H 0.274081 1.109412 0.703812 0.045 Uiso 1 1 calc R U . . .
C42 C 0.2666(5) 0.9785(5) 0.6148(4) 0.0324(12) Uani 1 1 d . U . . .
H42 H 0.215022 0.929933 0.628776 0.039 Uiso 1 1 calc R U . . .
C43 C 0.0898(6) 0.9279(6) 0.4686(5) 0.0484(17) Uani 1 1 d . U . . .
H43A H 0.026986 0.939108 0.487310 0.058 Uiso 1 1 calc R U . . .
H43B H 0.150695 0.979096 0.506983 0.058 Uiso 1 1 calc R U . . .
C44 C 0.0924(12) 0.9486(8) 0.3972(7) 0.104(4) Uani 1 1 d . U . . .
H44A H 0.032300 0.898205 0.358933 0.156 Uiso 1 1 calc R U . . .
H44B H 0.156012 0.940897 0.379554 0.156 Uiso 1 1 calc R U . . .
H44C H 0.090617 1.020714 0.404537 0.156 Uiso 1 1 calc R U . . .
C45 C -0.1066(5) 0.7325(6) 0.4350(5) 0.0500(17) Uani 1 1 d . U . . .
H45A H -0.143991 0.686566 0.461967 0.060 Uiso 1 1 calc R U . . .
H45B H -0.106716 0.805351 0.461233 0.060 Uiso 1 1 calc R U . . .
C46 C -0.1633(7) 0.6975(8) 0.3560(6) 0.076(3) Uani 1 1 d . U . . .
H46A H -0.125156 0.739821 0.327722 0.114 Uiso 1 1 calc R U . . .
H46B H -0.231985 0.706498 0.356421 0.114 Uiso 1 1 calc R U . . .
H46C H -0.170694 0.622800 0.331052 0.114 Uiso 1 1 calc R U . . .
C47 C -0.1035(5) 0.1072(5) 0.2224(4) 0.0378(13) Uani 1 1 d . U . . .
H47A H -0.129721 0.049116 0.172790 0.045 Uiso 1 1 calc R U . . .
H47B H -0.163676 0.125084 0.241638 0.045 Uiso 1 1 calc R U . . .
C48 C -0.0488(5) 0.0700(6) 0.2791(4) 0.0447(16) Uani 1 1 d . U . . .
H48A H 0.011211 0.052955 0.260559 0.067 Uiso 1 1 calc R U . . .
H48B H -0.096574 0.006930 0.284440 0.067 Uiso 1 1 calc R U . . .
H48C H -0.025739 0.126149 0.329057 0.067 Uiso 1 1 calc R U . . .
C49 C -0.0206(5) 0.1064(5) 0.0730(3) 0.0331(12) Uani 1 1 d . U . . .
H49A H -0.028235 0.042744 0.088512 0.040 Uiso 1 1 calc R U . . .
H49B H 0.037634 0.113545 0.045080 0.040 Uiso 1 1 calc R U . . .
C50 C -0.1192(5) 0.0898(6) 0.0187(4) 0.0488(17) Uani 1 1 d . U . . .
H50A H -0.133641 0.024212 -0.024401 0.073 Uiso 1 1 calc R U . . .
H50B H -0.110320 0.149466 -0.000738 0.073 Uiso 1 1 calc R U . . .
H50C H -0.177106 0.084911 0.046117 0.073 Uiso 1 1 calc R U . . .
C51 C 0.0999(5) 0.2994(5) 0.0276(3) 0.0365(13) Uani 1 1 d . U . . .
C52 C 0.0318(6) 0.3473(6) 0.0012(4) 0.0478(16) Uani 1 1 d . U . . .
H52 H 0.011205 0.399261 0.036477 0.057 Uiso 1 1 calc R U . . .
C53 C -0.0050(7) 0.3178(8) -0.0769(5) 0.064(2) Uani 1 1 d . U . . .
H53 H -0.049368 0.351714 -0.094640 0.076 Uiso 1 1 calc R U . . .
C54 C 0.0209(7) 0.2415(8) -0.1286(4) 0.064(2) Uani 1 1 d . U . . .
H54 H -0.004750 0.222416 -0.181859 0.076 Uiso 1 1 calc R U . . .
C55 C 0.0846(7) 0.1926(7) -0.1024(4) 0.061(2) Uani 1 1 d . U . . .
H55 H 0.100549 0.137189 -0.138053 0.073 Uiso 1 1 calc R U . . .
C56 C 0.1268(6) 0.2221(6) -0.0245(4) 0.0466(16) Uani 1 1 d . U . . .
H56 H 0.173199 0.189514 -0.007713 0.056 Uiso 1 1 calc R U . . .
O3 O 0.3279(8) 1.0210(8) 0.1511(6) 0.110(3) Uani 1 1 d . U . . .
C65 C 0.2486(8) 1.0583(7) 0.1965(5) 0.066(2) Uani 1 1 d . U . . .
H65A H 0.177770 1.008714 0.174566 0.080 Uiso 1 1 calc R U . . .
H65B H 0.265987 1.064673 0.251058 0.080 Uiso 1 1 calc R U . . .
C66 C 0.2577(8) 1.1654(8) 0.1877(7) 0.078(3) Uani 1 1 d . U . . .
H66A H 0.200941 1.160475 0.148061 0.094 Uiso 1 1 calc R U . . .
H66B H 0.256883 1.217556 0.236801 0.094 Uiso 1 1 calc R U . . .
C67 C 0.3605(10) 1.1948(8) 0.1639(6) 0.081(3) Uani 1 1 d . U . . .
H67A H 0.361921 1.243025 0.133566 0.097 Uiso 1 1 calc R U . . .
H67B H 0.417133 1.229976 0.209300 0.097 Uiso 1 1 calc R U . . .
C68 C 0.3709(9) 1.0995(7) 0.1195(5) 0.066(2) Uani 1 1 d . U . . .
H68A H 0.444931 1.106803 0.119101 0.079 Uiso 1 1 calc R U . . .
H68B H 0.334593 1.079808 0.066015 0.079 Uiso 1 1 calc R U . . .

loop_
_atom_site_aniso_label
_atom_site_aniso_U_11
_atom_site_aniso_U_22
_atom_site_aniso_U_33
_atom_site_aniso_U_23
_atom_site_aniso_U_13
_atom_site_aniso_U_12
Th1 0.01843(11) 0.02549(11) 0.02109(11) 0.01114(7) 0.00495(7) 0.00822(7)
Cl1 0.0195(5) 0.0294(6) 0.0275(5) 0.0152(5) 0.0064(4) 0.0098(4)
Cl2 0.0418(8) 0.0444(8) 0.0390(7) 0.0223(6) -0.0020(6) 0.0141(6)
O1 0.040(2) 0.043(2) 0.042(2) 0.023(2) 0.0086(19) 0.0155(19)
C57 0.055(6) 0.041(4) 0.042(4) 0.019(4) 0.004(4) 0.002(4)
C58 0.051(4) 0.037(4) 0.045(4) 0.025(3) 0.007(4) 0.004(4)
C59 0.052(4) 0.048(4) 0.048(4) 0.026(3) 0.013(4) 0.007(4)
C60 0.055(6) 0.048(4) 0.051(4) 0.027(4) 0.020(4) 0.020(4)
C57A 0.055(6) 0.043(5) 0.041(5) 0.018(4) 0.004(5) 0.003(5)
C58A 0.056(5) 0.041(4) 0.048(4) 0.022(4) 0.011(4) 0.006(4)
C59A 0.055(5) 0.042(4) 0.046(4) 0.030(4) 0.010(4) 0.006(4)
C60A 0.047(6) 0.045(5) 0.047(5) 0.024(4) 0.018(5) 0.012(4)
N1 0.020(2) 0.038(2) 0.020(2) 0.0122(19) 0.0037(17) 0.0019(18)
N2 0.024(2) 0.024(2) 0.0195(19) 0.0097(16) 0.0063(16) 0.0063(16)
N3 0.0164(19) 0.0178(19) 0.029(2) 0.0124(17) 0.0063(16) 0.0054(15)
N4 0.015(2) 0.029(2) 0.027(2) 0.0136(18) 0.0010(17) 0.0039(16)
N5 0.020(2) 0.027(2) 0.0218(19) 0.0096(17) -0.0002(16) 0.0086(17)
N6 0.022(2) 0.035(2) 0.024(2) 0.0153(19) 0.0049(17) 0.0107(18)
C1 0.031(3) 0.038(3) 0.021(2) 0.013(2) 0.002(2) 0.004(2)
C2 0.044(3) 0.045(3) 0.025(3) 0.013(2) 0.019(3) 0.011(3)
C3 0.041(3) 0.044(3) 0.026(3) 0.016(2) 0.017(2) 0.006(3)
C4 0.023(3) 0.035(3) 0.024(2) 0.012(2) 0.004(2) 0.005(2)
C5 0.022(2) 0.028(3) 0.024(2) 0.009(2) 0.005(2) 0.002(2)
C6 0.023(3) 0.040(3) 0.036(3) 0.007(2) 0.012(2) 0.011(2)
C7 0.020(2) 0.036(3) 0.038(3) 0.013(2) 0.012(2) 0.014(2)
C8 0.020(2) 0.023(2) 0.027(2) 0.008(2) 0.004(2) 0.0064(19)
C9 0.019(2) 0.021(2) 0.022(2) 0.0102(19) 0.0048(18) 0.0032(18)
C10 0.009(2) 0.029(2) 0.028(2) 0.014(2) 0.0045(18) 0.0061(18)
C11 0.015(2) 0.026(2) 0.022(2) 0.0096(19) 0.0009(18) 0.0039(18)
C12 0.022(2) 0.024(2) 0.023(2) 0.006(2) 0.0059(19) 0.0039(19)
C13 0.023(2) 0.021(2) 0.027(2) 0.011(2) 0.014(2) 0.0090(19)
C14 0.025(3) 0.025(3) 0.030(3) 0.014(2) 0.008(2) 0.007(2)
C15 0.029(3) 0.026(2) 0.031(3) 0.010(2) 0.007(2) 0.014(2)
C16 0.034(3) 0.034(3) 0.043(3) 0.013(3) 0.005(3) 0.020(2)
C17 0.033(3) 0.039(3) 0.040(3) 0.013(3) 0.009(2) 0.025(2)
C18 0.018(2) 0.036(3) 0.026(2) 0.008(2) 0.006(2) 0.012(2)
C19 0.023(2) 0.031(3) 0.023(2) 0.009(2) 0.0027(19) 0.015(2)
C20 0.019(2) 0.042(3) 0.024(2) 0.009(2) 0.004(2) 0.011(2)
C21 0.020(2) 0.042(3) 0.025(2) 0.013(2) 0.006(2) 0.007(2)
C22 0.018(2) 0.032(3) 0.024(2) 0.005(2) 0.0096(19) 0.011(2)
C23 0.021(2) 0.034(3) 0.023(2) 0.014(2) 0.0027(19) 0.011(2)
C24 0.022(2) 0.030(3) 0.027(2) 0.009(2) 0.004(2) 0.012(2)
C25 0.021(2) 0.027(3) 0.028(3) 0.004(2) 0.002(2) 0.005(2)
C26 0.027(3) 0.030(3) 0.027(3) 0.007(2) 0.003(2) 0.009(2)
C27 0.024(3) 0.034(3) 0.020(2) 0.006(2) 0.004(2) 0.011(2)
C28 0.028(3) 0.038(3) 0.020(2) 0.009(2) 0.006(2) 0.013(2)
C29 0.051(4) 0.066(4) 0.030(3) 0.019(3) 0.019(3) 0.009(3)
C30 0.098(7) 0.117(8) 0.042(4) 0.050(5) 0.036(4) 0.070(6)
C31 0.041(3) 0.053(4) 0.027(3) 0.010(3) 0.013(3) 0.005(3)
C32 0.039(3) 0.048(4) 0.041(3) 0.015(3) 0.019(3) 0.006(3)
C33 0.025(3) 0.033(3) 0.022(2) 0.006(2) 0.001(2) 0.008(2)
C34 0.018(2) 0.026(3) 0.048(3) 0.004(2) -0.004(2) 0.003(2)
C35 0.029(3) 0.030(3) 0.031(3) 0.004(2) 0.007(2) 0.009(2)
C36 0.043(4) 0.049(4) 0.028(3) 0.008(3) 0.008(3) 0.013(3)
C37 0.031(3) 0.024(3) 0.032(3) 0.010(2) 0.009(2) 0.016(2)
C38 0.038(3) 0.025(3) 0.039(3) 0.015(2) 0.010(2) 0.013(2)
C39 0.039(3) 0.026(3) 0.047(3) 0.017(2) 0.010(3) 0.009(2)
C40 0.041(3) 0.024(3) 0.048(3) 0.008(2) 0.011(3) 0.011(2)
C41 0.039(3) 0.029(3) 0.042(3) 0.005(2) 0.014(3) 0.014(2)
C42 0.029(3) 0.028(3) 0.041(3) 0.011(2) 0.013(2) 0.008(2)
C43 0.045(4) 0.038(3) 0.070(4) 0.016(3) 0.010(3) 0.029(3)
C44 0.177(12) 0.048(5) 0.096(8) 0.046(5) 0.021(8) 0.027(6)
C45 0.037(3) 0.052(4) 0.074(5) 0.025(3) 0.014(3) 0.029(3)
C46 0.042(4) 0.083(6) 0.092(7) 0.007(5) -0.016(4) 0.035(4)
C47 0.033(3) 0.038(3) 0.038(3) 0.008(3) 0.015(3) 0.007(2)
C48 0.043(4) 0.042(4) 0.063(4) 0.031(3) 0.027(3) 0.015(3)
C49 0.029(3) 0.034(3) 0.029(3) 0.002(2) 0.003(2) 0.007(2)
C50 0.037(4) 0.053(4) 0.038(3) -0.003(3) -0.010(3) 0.009(3)
C51 0.033(3) 0.048(3) 0.023(3) 0.014(2) 0.000(2) 0.004(3)
C52 0.046(4) 0.059(4) 0.037(3) 0.021(3) -0.001(3) 0.012(3)
C53 0.066(5) 0.080(5) 0.050(4) 0.036(4) -0.004(4) 0.020(4)
C54 0.068(5) 0.077(5) 0.034(3) 0.022(4) -0.001(3) 0.003(4)
C55 0.076(5) 0.063(5) 0.034(3) 0.010(3) 0.014(3) 0.010(4)
C56 0.063(4) 0.048(4) 0.032(3) 0.015(3) 0.017(3) 0.017(3)
O3 0.119(6) 0.110(6) 0.105(6) 0.046(5) 0.016(5) 0.035(5)
C65 0.068(5) 0.062(5) 0.057(4) 0.008(4) -0.005(4) 0.020(4)
C66 0.072(5) 0.072(5) 0.086(6) 0.019(5) -0.020(5) 0.035(4)
C67 0.109(7) 0.069(5) 0.065(5) 0.035(4) 0.008(5) 0.018(5)
C68 0.104(6) 0.047(4) 0.060(4) 0.030(4) 0.029(4) 0.025(4)

loop_
_atom_type_symbol
_atom_type_description
_atom_type_scat_dispersion_real
_atom_type_scat_dispersion_imag
_atom_type_scat_source
C C 0.0181 0.0091 'International Tables Vol C Tables 4.2.6.8 and 6.1.1.4'
H H 0.0000 0.0000 'International Tables Vol C Tables 4.2.6.8 and 6.1.1.4'
Cl Cl 0.3639 0.7018 'International Tables Vol C Tables 4.2.6.8 and 6.1.1.4'
N N 0.0311 0.0180 'International Tables Vol C Tables 4.2.6.8 and 6.1.1.4'
O O 0.0492 0.0322 'International Tables Vol C Tables 4.2.6.8 and 6.1.1.4'
Th Th -4.1491 12.3296 'International Tables Vol C Tables 4.2.6.8 and 6.1.1.4'

loop_
_geom_angle_atom_site_label_1
_geom_angle_atom_site_label_2
_geom_angle_atom_site_label_3
_geom_angle
N1 Th1 O1 76.62(15)
N1 Th1 N6 63.41(14)
O1 Th1 N6 124.56(14)
N1 Th1 N4 169.79(14)
O1 Th1 N4 95.02(14)
N6 Th1 N4 118.75(14)
N1 Th1 N5 122.75(14)
O1 Th1 N5 141.20(13)
N6 Th1 N5 59.38(13)
N4 Th1 N5 60.82(13)
N1 Th1 N3 117.80(13)
O1 Th1 N3 71.16(13)
N6 Th1 N3 161.83(13)
N4 Th1 N3 63.66(13)
N5 Th1 N3 115.62(13)
N1 Th1 Cl1 95.80(11)
O1 Th1 Cl1 142.79(10)
N6 Th1 Cl1 80.69(10)
N4 Th1 Cl1 94.41(10)
N5 Th1 Cl1 73.34(9)
N3 Th1 Cl1 81.16(9)
N1 Th1 N2 60.61(14)
O1 Th1 N2 70.73(13)
N6 Th1 N2 114.43(13)
N4 Th1 N2 122.54(13)
N5 Th1 N2 147.20(12)
N3 Th1 N2 59.02(13)
Cl1 Th1 N2 73.86(9)
N1 Th1 Cl2 92.92(11)
O1 Th1 Cl2 69.80(10)
N6 Th1 Cl2 75.34(10)
N4 Th1 Cl2 78.53(10)
N5 Th1 Cl2 75.53(9)
N3 Th1 Cl2 121.66(9)
Cl1 Th1 Cl2 147.41(4)
N2 Th1 Cl2 136.54(9)
C57A O1 C60A 107.2(9)
C57 O1 C60 106.9(7)
C57A O1 Th1 121.1(11)
C57 O1 Th1 115.3(8)
C60A O1 Th1 126.7(7)
C60 O1 Th1 117.1(5)
O1 C57 C58 107.2(8)
O1 C57 H57A 110.3
C58 C57 H57A 110.3
O1 C57 H57B 110.3
C58 C57 H57B 110.3
H57A C57 H57B 108.5
C59 C58 C57 101.5(10)
C59 C58 H58A 111.5
C57 C58 H58A 111.5
C59 C58 H58B 111.5
C57 C58 H58B 111.5
H58A C58 H58B 109.3
C58 C59 C60 95.8(8)
C58 C59 H59A 112.6
C60 C59 H59A 112.6
C58 C59 H59B 112.6
C60 C59 H59B 112.6
H59A C59 H59B 110.1
O1 C60 C59 99.5(9)
O1 C60 H60A 111.9
C59 C60 H60A 111.9
O1 C60 H60B 111.9
C59 C60 H60B 111.9
H60A C60 H60B 109.6
O1 C57A C58A 106.1(11)
O1 C57A H57C 110.5
C58A C57A H57C 110.5
O1 C57A H57D 110.5
C58A C57A H57D 110.5
H57C C57A H57D 108.7
C59A C58A C57A 102.4(12)
C59A C58A H58C 111.3
C57A C58A H58C 111.3
C59A C58A H58D 111.3
C57A C58A H58D 111.3
H58C C58A H58D 109.2
C58A C59A C60A 93.0(9)
C58A C59A H59C 113.1
C60A C59A H59C 113.1
C58A C59A H59D 113.1
C60A C59A H59D 113.1
H59C C59A H59D 110.5
O1 C60A C59A 99.9(11)
O1 C60A H60C 111.8
C59A C60A H60C 111.8
O1 C60A H60D 111.8
C59A C60A H60D 111.8
H60C C60A H60D 109.5
C4 N1 C1 104.4(4)
C4 N1 Th1 119.8(4)
C1 N1 Th1 128.0(4)
C9 N2 C5 119.0(4)
C9 N2 Th1 119.2(3)
C5 N2 Th1 120.8(3)
C10 N3 C13 105.6(4)
C10 N3 Th1 118.8(3)
C13 N3 Th1 134.8(3)
C18 N4 C15 104.9(4)
C18 N4 Th1 117.2(4)
C15 N4 Th1 126.9(3)
C23 N5 C19 119.1(5)
C23 N5 Th1 119.3(3)
C19 N5 Th1 121.1(3)
C24 N6 C27 105.8(5)
C24 N6 Th1 118.3(3)
C27 N6 Th1 135.4(4)
C28 C1 N1 118.3(5)
C28 C1 C2 128.8(5)
N1 C1 C2 110.1(5)
C3 C2 C1 106.1(5)
C3 C2 C29 124.3(6)
C1 C2 C29 128.9(6)
C2 C3 C4 105.8(5)
C2 C3 C31 127.3(5)
C4 C3 C31 126.9(6)
N1 C4 C3 112.7(5)
N1 C4 C5 117.5(5)
C3 C4 C5 129.8(5)
N2 C5 C6 123.1(5)
N2 C5 C4 113.2(5)
C6 C5 C4 123.7(5)
C7 C6 C5 117.9(5)
C7 C6 H6 121.0
C5 C6 H6 121.0
C6 C7 C8 119.3(5)
C6 C7 H7 120.3
C8 C7 H7 120.3
C7 C8 C9 119.5(5)
C7 C8 H8 120.2
C9 C8 H8 120.2
N2 C9 C8 120.6(5)
N2 C9 C10 115.4(4)
C8 C9 C10 123.6(5)
N3 C10 C11 112.1(5)
N3 C10 C9 117.2(4)
C11 C10 C9 129.3(4)
C12 C11 C10 106.2(4)
C12 C11 C33 123.4(5)
C10 C11 C33 130.3(5)
C11 C12 C13 106.3(4)
C11 C12 C35 123.1(5)
C13 C12 C35 130.1(5)
N3 C13 C14 123.3(5)
N3 C13 C12 109.7(4)
C14 C13 C12 127.0(5)
C15 C14 C13 123.6(5)
C15 C14 C37 119.3(5)
C13 C14 C37 117.0(5)
C14 C15 N4 119.7(5)
C14 C15 C16 129.3(5)
N4 C15 C16 108.4(5)
C17 C16 C15 107.2(5)
C17 C16 C43 124.7(6)
C15 C16 C43 127.4(6)
C16 C17 C18 106.2(5)
C16 C17 C45 126.4(6)
C18 C17 C45 127.3(6)
N4 C18 C17 112.6(5)
N4 C18 C19 116.6(5)
C17 C18 C19 130.7(5)
N5 C19 C20 122.9(5)
N5 C19 C18 113.5(5)
C20 C19 C18 123.6(5)
C21 C20 C19 118.4(5)
C21 C20 H20 120.8
C19 C20 H20 120.8
C22 C21 C20 118.4(5)
C22 C21 H21 120.8
C20 C21 H21 120.8
C21 C22 C23 120.6(5)
C21 C22 H22 119.7
C23 C22 H22 119.7
N5 C23 C22 120.1(5)
N5 C23 C24 113.6(5)
C22 C23 C24 125.6(5)
N6 C24 C25 112.3(5)
N6 C24 C23 117.7(5)
C25 C24 C23 127.9(5)
C26 C25 C24 105.1(5)
C26 C25 C47 125.2(5)
C24 C25 C47 129.5(5)
C25 C26 C27 106.6(5)
C25 C26 C49 124.1(5)
C27 C26 C49 129.1(5)
N6 C27 C28 122.6(5)
N6 C27 C26 109.8(5)
C28 C27 C26 127.6(5)
C1 C28 C27 123.4(5)
C1 C28 C51 118.8(5)
C27 C28 C51 117.8(5)
C30 C29 C2 113.6(6)
C30 C29 H29A 108.8
C2 C29 H29A 108.8
C30 C29 H29B 108.8
C2 C29 H29B 108.8
H29A C29 H29B 107.7
C29 C30 H30A 109.5
C29 C30 H30B 109.5
H30A C30 H30B 109.5
C29 C30 H30C 109.5
H30A C30 H30C 109.5
H30B C30 H30C 109.5
C3 C31 C32 113.5(6)
C3 C31 H31A 108.9
C32 C31 H31A 108.9
C3 C31 H31B 108.9
C32 C31 H31B 108.9
H31A C31 H31B 107.7
C31 C32 H32A 109.5
C31 C32 H32B 109.5
H32A C32 H32B 109.5
C31 C32 H32C 109.5
H32A C32 H32C 109.5
H32B C32 H32C 109.5
C11 C33 C34 112.5(5)
C11 C33 H33A 109.1
C34 C33 H33A 109.1
C11 C33 H33B 109.1
C34 C33 H33B 109.1
H33A C33 H33B 107.8
C33 C34 H34A 109.5
C33 C34 H34B 109.5
H34A C34 H34B 109.5
C33 C34 H34C 109.5
H34A C34 H34C 109.5
H34B C34 H34C 109.5
C12 C35 C36 112.2(5)
C12 C35 H35A 109.2
C36 C35 H35A 109.2
C12 C35 H35B 109.2
C36 C35 H35B 109.2
H35A C35 H35B 107.9
C35 C36 H36A 109.5
C35 C36 H36B 109.5
H36A C36 H36B 109.5
C35 C36 H36C 109.5
H36A C36 H36C 109.5
H36B C36 H36C 109.5
C38 C37 C42 118.9(5)
C38 C37 C14 119.6(5)
C42 C37 C14 121.4(5)
C39 C38 C37 121.0(6)
C39 C38 H38 119.5
C37 C38 H38 119.5
C38 C39 C40 120.7(6)
C38 C39 H39 119.7
C40 C39 H39 119.7
C41 C40 C39 119.2(6)
C41 C40 H40 120.4
C39 C40 H40 120.4
C40 C41 C42 120.3(6)
C40 C41 H41 119.9
C42 C41 H41 119.9
C41 C42 C37 119.9(5)
C41 C42 H42 120.0
C37 C42 H42 120.0
C44 C43 C16 113.1(7)
C44 C43 H43A 109.0
C16 C43 H43A 109.0
C44 C43 H43B 109.0
C16 C43 H43B 109.0
H43A C43 H43B 107.8
C43 C44 H44A 109.5
C43 C44 H44B 109.5
H44A C44 H44B 109.5
C43 C44 H44C 109.5
H44A C44 H44C 109.5
H44B C44 H44C 109.5
C46 C45 C17 114.9(7)
C46 C45 H45A 108.5
C17 C45 H45A 108.5
C46 C45 H45B 108.5
C17 C45 H45B 108.5
H45A C45 H45B 107.5
C45 C46 H46A 109.5
C45 C46 H46B 109.5
H46A C46 H46B 109.5
C45 C46 H46C 109.5
H46A C46 H46C 109.5
H46B C46 H46C 109.5
C25 C47 C48 111.9(5)
C25 C47 H47A 109.2
C48 C47 H47A 109.2
C25 C47 H47B 109.2
C48 C47 H47B 109.2
H47A C47 H47B 107.9
C47 C48 H48A 109.5
C47 C48 H48B 109.5
H48A C48 H48B 109.5
C47 C48 H48C 109.5
H48A C48 H48C 109.5
H48B C48 H48C 109.5
C26 C49 C50 114.2(5)
C26 C49 H49A 108.7
C50 C49 H49A 108.7
C26 C49 H49B 108.7
C50 C49 H49B 108.7
H49A C49 H49B 107.6
C49 C50 H50A 109.5
C49 C50 H50B 109.5
H50A C50 H50B 109.5
C49 C50 H50C 109.5
H50A C50 H50C 109.5
H50B C50 H50C 109.5
C56 C51 C52 119.4(6)
C56 C51 C28 123.8(6)
C52 C51 C28 116.7(6)
C53 C52 C51 119.4(8)
C53 C52 H52 120.3
C51 C52 H52 120.3
C54 C53 C52 121.6(8)
C54 C53 H53 119.2
C52 C53 H53 119.2
C53 C54 C55 118.8(7)
C53 C54 H54 120.6
C55 C54 H54 120.6
C54 C55 C56 121.7(8)
C54 C55 H55 119.1
C56 C55 H55 119.1
C51 C56 C55 119.0(8)
C51 C56 H56 120.5
C55 C56 H56 120.5
C68 O3 C65 106.6(8)
C66 C65 O3 103.6(9)
C66 C65 H65A 111.0
O3 C65 H65A 111.0
C66 C65 H65B 111.0
O3 C65 H65B 111.0
H65A C65 H65B 109.0
C67 C66 C65 103.1(8)
C67 C66 H66A 111.1
C65 C66 H66A 111.1
C67 C66 H66B 111.1
C65 C66 H66B 111.1
H66A C66 H66B 109.1
C68 C67 C66 105.3(9)
C68 C67 H67A 110.7
C66 C67 H67A 110.7
C68 C67 H67B 110.7
C66 C67 H67B 110.7
H67A C67 H67B 108.8
C67 C68 O3 108.5(9)
C67 C68 H68A 110.0
O3 C68 H68A 110.0
C67 C68 H68B 110.0
O3 C68 H68B 110.0
H68A C68 H68B 108.4

loop_
_geom_bond_atom_site_label_1
_geom_bond_atom_site_label_2
_geom_bond_distance
Th1 N1 2.603(5)
Th1 O1 2.605(4)
Th1 N6 2.620(5)
Th1 N4 2.625(5)
Th1 N5 2.664(4)
Th1 N3 2.671(4)
Th1 Cl1 2.7008(11)
Th1 N2 2.702(4)
Th1 Cl2 2.7430(14)
O1 C57A 1.42(3)
O1 C57 1.446(18)
O1 C60A 1.50(2)
O1 C60 1.511(16)
C57 C58 1.543(12)
C57 H57A 0.9900
C57 H57B 0.9900
C58 C59 1.511(14)
C58 H58A 0.9900
C58 H58B 0.9900
C59 C60 1.643(13)
C59 H59A 0.9900
C59 H59B 0.9900
C60 H60A 0.9900
C60 H60B 0.9900
C57A C58A 1.541(13)
C57A H57C 0.9900
C57A H57D 0.9900
C58A C59A 1.512(15)
C58A H58C 0.9900
C58A H58D 0.9900
C59A C60A 1.649(14)
C59A H59C 0.9900
C59A H59D 0.9900
C60A H60C 0.9900
C60A H60D 0.9900
N1 C4 1.347(7)
N1 C1 1.417(7)
N2 C9 1.336(7)
N2 C5 1.343(7)
N3 C10 1.359(6)
N3 C13 1.390(7)
N4 C18 1.339(7)
N4 C15 1.416(7)
N5 C23 1.342(7)
N5 C19 1.346(7)
N6 C24 1.346(7)
N6 C27 1.389(7)
C1 C28 1.400(8)
C1 C2 1.434(8)
C2 C3 1.394(10)
C2 C29 1.496(8)
C3 C4 1.435(7)
C3 C31 1.509(9)
C4 C5 1.447(7)
C5 C6 1.393(8)
C6 C7 1.377(9)
C6 H6 0.9500
C7 C8 1.383(8)
C7 H7 0.9500
C8 C9 1.408(7)
C8 H8 0.9500
C9 C10 1.452(7)
C10 C11 1.412(7)
C11 C12 1.391(7)
C11 C33 1.514(7)
C12 C13 1.440(8)
C12 C35 1.509(7)
C13 C14 1.419(7)
C14 C15 1.378(8)
C14 C37 1.496(8)
C15 C16 1.454(8)
C16 C17 1.354(9)
C16 C43 1.522(9)
C17 C18 1.435(8)
C17 C45 1.508(8)
C18 C19 1.453(8)
C19 C20 1.392(8)
C20 C21 1.386(9)
C20 H20 0.9500
C21 C22 1.382(8)
C21 H21 0.9500
C22 C23 1.403(7)
C22 H22 0.9500
C23 C24 1.453(7)
C24 C25 1.439(8)
C25 C26 1.394(8)
C25 C47 1.490(8)
C26 C27 1.444(8)
C26 C49 1.501(8)
C27 C28 1.412(8)
C28 C51 1.502(7)
C29 C30 1.483(12)
C29 H29A 0.9900
C29 H29B 0.9900
C30 H30A 0.9800
C30 H30B 0.9800
C30 H30C 0.9800
C31 C32 1.537(9)
C31 H31A 0.9900
C31 H31B 0.9900
C32 H32A 0.9800
C32 H32B 0.9800
C32 H32C 0.9800
C33 C34 1.528(8)
C33 H33A 0.9900
C33 H33B 0.9900
C34 H34A 0.9800
C34 H34B 0.9800
C34 H34C 0.9800
C35 C36 1.527(8)
C35 H35A 0.9900
C35 H35B 0.9900
C36 H36A 0.9800
C36 H36B 0.9800
C36 H36C 0.9800
C37 C38 1.382(8)
C37 C42 1.400(8)
C38 C39 1.375(8)
C38 H38 0.9500
C39 C40 1.390(9)
C39 H39 0.9500
C40 C41 1.384(9)
C40 H40 0.9500
C41 C42 1.399(8)
C41 H41 0.9500
C42 H42 0.9500
C43 C44 1.436(13)
C43 H43A 0.9900
C43 H43B 0.9900
C44 H44A 0.9800
C44 H44B 0.9800
C44 H44C 0.9800
C45 C46 1.467(12)
C45 H45A 0.9900
C45 H45B 0.9900
C46 H46A 0.9800
C46 H46B 0.9800
C46 H46C 0.9800
C47 C48 1.518(10)
C47 H47A 0.9900
C47 H47B 0.9900
C48 H48A 0.9800
C48 H48B 0.9800
C48 H48C 0.9800
C49 C50 1.522(9)
C49 H49A 0.9900
C49 H49B 0.9900
C50 H50A 0.9800
C50 H50B 0.9800
C50 H50C 0.9800
C51 C56 1.379(10)
C51 C52 1.409(10)
C52 C53 1.387(10)
C52 H52 0.9500
C53 C54 1.361(14)
C53 H53 0.9500
C54 C55 1.373(14)
C54 H54 0.9500
C55 C56 1.399(10)
C55 H55 0.9500
C56 H56 0.9500
O3 C68 1.405(12)
O3 C65 1.543(13)
C65 C66 1.519(13)
C65 H65A 0.9900
C65 H65B 0.9900
C66 C67 1.501(16)
C66 H66A 0.9900
C66 H66B 0.9900
C67 C68 1.396(14)
C67 H67A 0.9900
C67 H67B 0.9900
C68 H68A 0.9900
C68 H68B 0.9900

loop_
_geom_torsion_atom_site_label_1
_geom_torsion_atom_site_label_2
_geom_torsion_atom_site_label_3
_geom_torsion_atom_site_label_4
_geom_torsion
C60 O1 C57 C58 -2(2)
Th1 O1 C57 C58 -134.0(12)
O1 C57 C58 C59 -32.3(19)
C57 C58 C59 C60 48.9(14)
C57 O1 C60 C59 32.1(15)
Th1 O1 C60 C59 163.2(6)
C58 C59 C60 O1 -50.2(11)
C60A O1 C57A C58A 2(3)
Th1 O1 C57A C58A -154.7(15)
O1 C57A C58A C59A 34(3)
C57A C58A C59A C60A -50.4(19)
C57A O1 C60A C59A -33(2)
Th1 O1 C60A C59A 121.3(9)
C58A C59A C60A O1 51.3(14)
C4 N1 C1 C28 153.8(6)
Th1 N1 C1 C28 -57.8(7)
C4 N1 C1 C2 -9.1(7)
Th1 N1 C1 C2 139.3(4)
C28 C1 C2 C3 -152.0(6)
N1 C1 C2 C3 8.6(7)
C28 C1 C2 C29 37.6(11)
N1 C1 C2 C29 -161.8(7)
C1 C2 C3 C4 -4.5(7)
C29 C2 C3 C4 166.5(7)
C1 C2 C3 C31 176.2(7)
C29 C2 C3 C31 -12.8(12)
C1 N1 C4 C3 6.3(7)
Th1 N1 C4 C3 -145.3(4)
C1 N1 C4 C5 -175.5(5)
Th1 N1 C4 C5 33.0(7)
C2 C3 C4 N1 -1.1(7)
C31 C3 C4 N1 178.2(6)
C2 C3 C4 C5 -179.1(6)
C31 C3 C4 C5 0.2(11)
C9 N2 C5 C6 6.2(8)
Th1 N2 C5 C6 -162.5(4)
C9 N2 C5 C4 -176.3(4)
Th1 N2 C5 C4 15.0(6)
N1 C4 C5 N2 -31.0(7)
C3 C4 C5 N2 146.9(6)
N1 C4 C5 C6 146.5(6)
C3 C4 C5 C6 -35.6(10)
N2 C5 C6 C7 0.1(9)
C4 C5 C6 C7 -177.2(5)
C5 C6 C7 C8 -4.3(9)
C6 C7 C8 C9 2.3(8)
C5 N2 C9 C8 -8.1(7)
Th1 N2 C9 C8 160.7(4)
C5 N2 C9 C10 164.9(4)
Th1 N2 C9 C10 -26.3(5)
C7 C8 C9 N2 4.0(7)
C7 C8 C9 C10 -168.4(5)
C13 N3 C10 C11 3.7(5)
Th1 N3 C10 C11 -167.0(3)
C13 N3 C10 C9 -164.4(4)
Th1 N3 C10 C9 24.9(5)
N2 C9 C10 N3 1.0(6)
C8 C9 C10 N3 173.8(4)
N2 C9 C10 C11 -164.7(5)
C8 C9 C10 C11 8.1(8)
N3 C10 C11 C12 -4.1(6)
C9 C10 C11 C12 162.2(5)
N3 C10 C11 C33 -179.8(5)
C9 C10 C11 C33 -13.5(9)
C10 C11 C12 C13 2.6(5)
C33 C11 C12 C13 178.7(5)
C10 C11 C12 C35 175.9(5)
C33 C11 C12 C35 -8.0(8)
C10 N3 C13 C14 178.6(5)
Th1 N3 C13 C14 -12.8(7)
C10 N3 C13 C12 -2.0(5)
Th1 N3 C13 C12 166.6(3)
C11 C12 C13 N3 -0.5(6)
C35 C12 C13 N3 -173.1(5)
C11 C12 C13 C14 179.0(5)
C35 C12 C13 C14 6.4(9)
N3 C13 C14 C15 27.3(8)
C12 C13 C14 C15 -152.1(5)
N3 C13 C14 C37 -157.1(5)
C12 C13 C14 C37 23.5(8)
C13 C14 C15 N4 9.1(8)
C37 C14 C15 N4 -166.4(5)
C13 C14 C15 C16 168.7(6)
C37 C14 C15 C16 -6.8(9)
C18 N4 C15 C14 155.4(5)
Th1 N4 C15 C14 -62.2(6)
C18 N4 C15 C16 -8.0(6)
Th1 N4 C15 C16 134.3(4)
C14 C15 C16 C17 -153.7(6)
N4 C15 C16 C17 7.7(7)
C14 C15 C16 C43 35.9(11)
N4 C15 C16 C43 -162.7(6)
C15 C16 C17 C18 -4.1(7)
C43 C16 C17 C18 166.6(6)
C15 C16 C17 C45 179.3(6)
C43 C16 C17 C45 -10.0(11)
C15 N4 C18 C17 5.7(6)
Th1 N4 C18 C17 -141.0(4)
C15 N4 C18 C19 -174.0(5)
Th1 N4 C18 C19 39.2(6)
C16 C17 C18 N4 -1.0(7)
C45 C17 C18 N4 175.6(6)
C16 C17 C18 C19 178.7(6)
C45 C17 C18 C19 -4.7(11)
C23 N5 C19 C20 4.2(7)
Th1 N5 C19 C20 -167.3(4)
C23 N5 C19 C18 -178.2(4)
Th1 N5 C19 C18 10.3(6)
N4 C18 C19 N5 -32.4(7)
C17 C18 C19 N5 147.9(6)
N4 C18 C19 C20 145.1(5)
C17 C18 C19 C20 -34.6(9)
N5 C19 C20 C21 2.5(8)
C18 C19 C20 C21 -174.9(5)
C19 C20 C21 C22 -4.6(8)
C20 C21 C22 C23 0.4(8)
C19 N5 C23 C22 -8.5(7)
Th1 N5 C23 C22 163.2(4)
C19 N5 C23 C24 162.7(4)
Th1 N5 C23 C24 -25.6(5)
C21 C22 C23 N5 6.4(8)
C21 C22 C23 C24 -163.7(5)
C27 N6 C24 C25 6.4(6)
Th1 N6 C24 C25 -167.1(3)
C27 N6 C24 C23 -158.2(5)
Th1 N6 C24 C23 28.2(6)
N5 C23 C24 N6 -1.5(7)
C22 C23 C24 N6 169.1(5)
N5 C23 C24 C25 -163.5(5)
C22 C23 C24 C25 7.1(9)
N6 C24 C25 C26 -6.1(6)
C23 C24 C25 C26 156.7(5)
N6 C24 C25 C47 168.4(6)
C23 C24 C25 C47 -28.8(9)
C24 C25 C26 C27 3.1(6)
C47 C25 C26 C27 -171.7(5)
C24 C25 C26 C49 177.6(5)
C47 C25 C26 C49 2.7(9)
C24 N6 C27 C28 178.0(5)
Th1 N6 C27 C28 -10.1(8)
C24 N6 C27 C26 -4.3(6)
Th1 N6 C27 C26 167.6(4)
C25 C26 C27 N6 0.6(6)
C49 C26 C27 N6 -173.5(5)
C25 C26 C27 C28 178.1(5)
C49 C26 C27 C28 4.1(10)
N1 C1 C28 C27 0.6(9)
C2 C1 C28 C27 159.9(6)
N1 C1 C28 C51 -176.8(5)
C2 C1 C28 C51 -17.6(10)
N6 C27 C28 C1 32.1(9)
C26 C27 C28 C1 -145.2(6)
N6 C27 C28 C51 -150.4(5)
C26 C27 C28 C51 32.3(9)
C3 C2 C29 C30 -95.5(9)
C1 C2 C29 C30 73.4(10)
C2 C3 C31 C32 114.9(8)
C4 C3 C31 C32 -64.2(9)
C12 C11 C33 C34 -86.6(6)
C10 C11 C33 C34 88.5(7)
C11 C12 C35 C36 -89.3(7)
C13 C12 C35 C36 82.2(7)
C15 C14 C37 C38 -114.1(6)
C13 C14 C37 C38 70.1(7)
C15 C14 C37 C42 67.8(7)
C13 C14 C37 C42 -108.0(6)
C42 C37 C38 C39 1.3(9)
C14 C37 C38 C39 -176.8(5)
C37 C38 C39 C40 -0.3(10)
C38 C39 C40 C41 0.0(10)
C39 C40 C41 C42 -0.6(10)
C40 C41 C42 C37 1.6(10)
C38 C37 C42 C41 -1.9(9)
C14 C37 C42 C41 176.2(6)
C17 C16 C43 C44 -87.3(11)
C15 C16 C43 C44 81.4(11)
C16 C17 C45 C46 105.3(9)
C18 C17 C45 C46 -70.7(10)
C26 C25 C47 C48 108.8(7)
C24 C25 C47 C48 -64.7(8)
C25 C26 C49 C50 85.5(8)
C27 C26 C49 C50 -101.4(7)
C1 C28 C51 C56 75.2(9)
C27 C28 C51 C56 -102.4(7)
C1 C28 C51 C52 -101.6(7)
C27 C28 C51 C52 80.8(8)
C56 C51 C52 C53 -1.6(11)
C28 C51 C52 C53 175.3(7)
C51 C52 C53 C54 1.8(13)
C52 C53 C54 C55 0.3(14)
C53 C54 C55 C56 -2.6(14)
C52 C51 C56 C55 -0.6(11)
C28 C51 C56 C55 -177.3(7)
C54 C55 C56 C51 2.8(13)
C68 O3 C65 C66 -2.1(10)
O3 C65 C66 C67 -18.5(10)
C65 C66 C67 C68 33.6(11)
C66 C67 C68 O3 -36.7(12)
C65 O3 C68 C67 24.1(12)
